data_1561080
loop_
_publ_author_name
'Ar\?ic\?i, M\"ursel'

_publ_section_title
;
 Construction, Structural Diversity and Properties of Five Coordination
 Polymers Based on 5-Nitroisophthalate and Bis(imidazole) Linkers
;
_journal_name_full 'Journal of Solid State Chemistry'
_journal_page_first 79
_journal_page_last 86
_journal_paper_doi 10.1016/j.jssc.2018.03.013
_journal_volume 262
_journal_year 2018
_chemical_formula_moiety 'C22 H17 Cd N5 O6'
_chemical_formula_sum 'C22 H17 Cd N5 O6'
_chemical_formula_weight 559.80
_space_group_crystal_system monoclinic
_space_group_IT_number 14
_space_group_name_Hall '-P 2yn'
_space_group_name_H-M_alt 'P 1 21/n 1'
_atom_sites_solution_hydrogens geom
_atom_sites_solution_primary direct
_cell_angle_alpha 90
_cell_angle_beta 103.2090(10)
_cell_angle_gamma 90
_cell_formula_units_Z 4
_cell_length_a 10.3382(2)
_cell_length_b 12.2408(3)
_cell_length_c 17.3964(4)
_cell_measurement_reflns_used 9287
_cell_measurement_temperature 296(2)
_cell_measurement_theta_max 33.53
_cell_measurement_theta_min 2.44
_cell_volume 2143.23(8)
_computing_cell_refinement 'Bruker SAINT'
_computing_data_collection 'Bruker APEX2'
_computing_data_reduction 'Bruker SAINT'
_computing_molecular_graphics 'Olex2 (Dolomanov et al., 2009)'
_computing_publication_material 'Olex2 (Dolomanov et al., 2009)'
_computing_structure_refinement 'ShelXL (Sheldrick, 2015)'
_computing_structure_solution 'ShelXT (Sheldrick, 2015)'
_diffrn_ambient_temperature 296.15
_diffrn_measured_fraction_theta_full 1.000
_diffrn_measured_fraction_theta_max 0.989
_diffrn_measurement_device_type 'Bruker APEX-II CCD'
_diffrn_measurement_method '\f and \w scans'
_diffrn_radiation_type MoK\a
_diffrn_radiation_wavelength 0.71073
_diffrn_reflns_av_R_equivalents 0.0283
_diffrn_reflns_av_unetI/netI 0.0281
_diffrn_reflns_Laue_measured_fraction_full 1.000
_diffrn_reflns_Laue_measured_fraction_max 0.989
_diffrn_reflns_limit_h_max 16
_diffrn_reflns_limit_h_min -16
_diffrn_reflns_limit_k_max 19
_diffrn_reflns_limit_k_min -18
_diffrn_reflns_limit_l_max 27
_diffrn_reflns_limit_l_min -26
_diffrn_reflns_number 35201
_diffrn_reflns_point_group_measured_fraction_full 1.000
_diffrn_reflns_point_group_measured_fraction_max 0.989
_diffrn_reflns_theta_full 26.000
_diffrn_reflns_theta_max 34.426
_diffrn_reflns_theta_min 2.053
_diffrn_source 'fine-focus sealed tube'
_exptl_absorpt_coefficient_mu 1.071
_exptl_absorpt_correction_type none
_exptl_crystal_colour COLORLES
_exptl_crystal_density_diffrn 1.735
_exptl_crystal_density_method 'not measured'
_exptl_crystal_description PRISM
_exptl_crystal_F_000 1120
_exptl_crystal_size_max 0.3
_exptl_crystal_size_mid 0.2
_exptl_crystal_size_min 0.15
_refine_diff_density_max 1.067
_refine_diff_density_min -0.680
_refine_diff_density_rms 0.080
_refine_ls_extinction_coef .
_refine_ls_extinction_method none
_refine_ls_goodness_of_fit_ref 1.224
_refine_ls_hydrogen_treatment constr
_refine_ls_matrix_type full
_refine_ls_number_parameters 307
_refine_ls_number_reflns 8956
_refine_ls_number_restraints 0
_refine_ls_restrained_S_all 1.224
_refine_ls_R_factor_all 0.0531
_refine_ls_R_factor_gt 0.0421
_refine_ls_shift/su_max 0.001
_refine_ls_shift/su_mean 0.000
_refine_ls_structure_factor_coef Fsqd
_refine_ls_weighting_details 'w=1/[\s^2^(Fo^2^)+(0.0239P)^2^+1.2654P] where P=(Fo^2^+2Fc^2^)/3'
_refine_ls_weighting_scheme calc
_refine_ls_wR_factor_gt 0.0818
_refine_ls_wR_factor_ref 0.0856
_reflns_Friedel_coverage 0.000
_reflns_Friedel_fraction_full .
_reflns_Friedel_fraction_max .
_reflns_number_gt 7657
_reflns_number_total 8956
_reflns_threshold_expression 'I > 2\s(I)'
_cod_data_source_file 1.cif
_cod_data_source_block ma855_0m
_cod_database_code 1561080
_shelx_space_group_comment
;
The symmetry employed for this shelxl refinement is uniquely defined
by the following loop, which should always be used as a source of
symmetry information in preference to the above space-group names.
They are only intended as comments.
;
_shelx_estimated_absorpt_t_max 0.856
_shelx_estimated_absorpt_t_min 0.739
_olex2_refinement_description
;
1. Fixed Uiso
 At 1.2 times of:
  All C(H) groups, All C(H,H) groups
2.a Secondary CH2 refined with riding coordinates:
 C12(H12A,H12B), C19(H19A,H19B)
2.b Aromatic/amide H refined with riding coordinates:
 C6(H6), C4(H4), C2(H2), C9(H9), C21(H21), C11(H11), C22(H22), C14(H14),
 C20(H20), C10(H10), C17(H17), C15(H15), C16(H16)
;
_shelx_shelxl_version_number 2014/7

loop_
_space_group_symop_operation_xyz
'x, y, z'
'-x+1/2, y+1/2, -z+1/2'
'-x, -y, -z'
'x-1/2, -y-1/2, z-1/2'

loop_
_atom_site_label
_atom_site_type_symbol
_atom_site_fract_x
_atom_site_fract_y
_atom_site_fract_z
_atom_site_U_iso_or_equiv
_atom_site_adp_type
_atom_site_occupancy
_atom_site_site_symmetry_order
_atom_site_calc_flag
_atom_site_refinement_flags_posn
_atom_site_refinement_flags_adp
_atom_site_refinement_flags_occupancy
_atom_site_disorder_assembly
_atom_site_disorder_group
Cd1 Cd 0.65866(2) 0.09541(2) 0.54215(2) 0.02752(4) Uani 1 1 d . . . . .
O4 O -0.11193(15) 0.09747(15) 0.52950(12) 0.0448(4) Uani 1 1 d . . . . .
O3 O -0.16795(14) 0.20704(15) 0.61673(11) 0.0415(4) Uani 1 1 d . . . . .
O1 O 0.51553(15) 0.18659(16) 0.60235(12) 0.0464(4) Uani 1 1 d . . . . .
N2 N 0.60321(19) 0.20511(17) 0.43575(12) 0.0366(4) Uani 1 1 d . . . . .
O2 O 0.38377(18) 0.05398(17) 0.54633(12) 0.0529(5) Uani 1 1 d . . . . .
O6 O 0.3503(2) 0.46310(19) 0.75458(15) 0.0671(7) Uani 1 1 d . . . . .
N3 N 0.4983(2) 0.33050(17) 0.35409(12) 0.0389(4) Uani 1 1 d . . . . .
N4 N 0.2049(2) 0.18834(17) 0.30957(12) 0.0415(5) Uani 1 1 d . . . . .
N5 N 0.2968(2) 0.03904(17) 0.36685(12) 0.0390(4) Uani 1 1 d . . . . .
N1 N 0.2358(2) 0.44494(18) 0.71950(14) 0.0428(5) Uani 1 1 d . . . . .
C6 C 0.16018(18) 0.15684(17) 0.58425(12) 0.0273(4) Uani 1 1 d . . . . .
H6 H 0.1437 0.0926 0.5551 0.033 Uiso 1 1 calc R . . . .
C5 C 0.05557(17) 0.21265(17) 0.60469(12) 0.0264(4) Uani 1 1 d . . . . .
C1 C 0.28963(18) 0.19690(17) 0.60729(12) 0.0269(4) Uani 1 1 d . . . . .
C8 C -0.08471(18) 0.16891(18) 0.58168(13) 0.0293(4) Uani 1 1 d . . . . .
C4 C 0.07930(19) 0.30838(17) 0.64818(13) 0.0299(4) Uani 1 1 d . . . . .
H4 H 0.0100 0.3468 0.6615 0.036 Uiso 1 1 calc R . . . .
C2 C 0.31444(18) 0.29189(17) 0.65171(13) 0.0296(4) Uani 1 1 d . . . . .
H2 H 0.4004 0.3190 0.6680 0.035 Uiso 1 1 calc R . . . .
C7 C 0.40415(19) 0.14008(19) 0.58344(13) 0.0307(4) Uani 1 1 d . . . . .
O5 O 0.1437(2) 0.50501(18) 0.72309(17) 0.0730(7) Uani 1 1 d . . . . .
C3 C 0.2090(2) 0.34531(17) 0.67122(13) 0.0301(4) Uani 1 1 d . . . . .
C9 C 0.4993(2) 0.2701(2) 0.41875(14) 0.0381(5) Uani 1 1 d . . . . .
H9 H 0.4345 0.2739 0.4479 0.046 Uiso 1 1 calc R . . . .
C18 C 0.1845(3) 0.3739(2) 0.36385(16) 0.0420(5) Uani 1 1 d . . . . .
C13 C 0.3017(3) 0.4324(2) 0.36801(15) 0.0417(5) Uani 1 1 d . . . . .
C21 C 0.2918(3) 0.1521(2) 0.26687(16) 0.0472(6) Uani 1 1 d . . . . .
H21 H 0.3084 0.1842 0.2216 0.057 Uiso 1 1 calc R . . . .
C11 C 0.6721(3) 0.2245(2) 0.37864(16) 0.0461(6) Uani 1 1 d . . . . .
H11 H 0.7507 0.1899 0.3751 0.055 Uiso 1 1 calc R . . . .
C22 C 0.3491(3) 0.0609(2) 0.30292(16) 0.0434(6) Uani 1 1 d . . . . .
H22 H 0.4136 0.0195 0.2869 0.052 Uiso 1 1 calc R . . . .
C14 C 0.3388(3) 0.5117(2) 0.42630(19) 0.0546(7) Uani 1 1 d . . . . .
H14 H 0.4141 0.5536 0.4272 0.066 Uiso 1 1 calc R . . . .
C12 C 0.3946(3) 0.4091(2) 0.31570(16) 0.0467(6) Uani 1 1 d . . . . .
H12A H 0.3452 0.3791 0.2660 0.056 Uiso 1 1 calc R . . . .
H12B H 0.4361 0.4765 0.3046 0.056 Uiso 1 1 calc R . . . .
C20 C 0.2112(3) 0.1171(2) 0.36933(16) 0.0435(6) Uani 1 1 d . . . . .
H20 H 0.1613 0.1226 0.4074 0.052 Uiso 1 1 calc R . . . .
C19 C 0.1306(3) 0.2919(2) 0.29961(17) 0.0505(7) Uani 1 1 d . . . . .
H19A H 0.0383 0.2771 0.2992 0.061 Uiso 1 1 calc R . . . .
H19B H 0.1337 0.3234 0.2489 0.061 Uiso 1 1 calc R . . . .
C10 C 0.6088(3) 0.3015(2) 0.32819(16) 0.0472(6) Uani 1 1 d . . . . .
H10 H 0.6352 0.3294 0.2844 0.057 Uiso 1 1 calc R . . . .
C17 C 0.1129(3) 0.3930(3) 0.4216(2) 0.0565(7) Uani 1 1 d . . . . .
H17 H 0.0349 0.3542 0.4201 0.068 Uiso 1 1 calc R . . . .
C15 C 0.2668(4) 0.5295(3) 0.4825(2) 0.0660(9) Uani 1 1 d . . . . .
H15 H 0.2935 0.5826 0.5211 0.079 Uiso 1 1 calc R . . . .
C16 C 0.1562(3) 0.4688(3) 0.4811(2) 0.0662(9) Uani 1 1 d . . . . .
H16 H 0.1093 0.4782 0.5203 0.079 Uiso 1 1 calc R . . . .

loop_
_atom_site_aniso_label
_atom_site_aniso_U_11
_atom_site_aniso_U_22
_atom_site_aniso_U_33
_atom_site_aniso_U_23
_atom_site_aniso_U_13
_atom_site_aniso_U_12
Cd1 0.01968(6) 0.02891(7) 0.03299(8) -0.00256(6) 0.00400(5) -0.00096(5)
O4 0.0252(7) 0.0544(11) 0.0544(11) -0.0227(9) 0.0082(7) -0.0068(7)
O3 0.0225(6) 0.0520(10) 0.0526(10) -0.0175(8) 0.0137(7) -0.0073(7)
O1 0.0220(6) 0.0553(11) 0.0653(12) -0.0116(9) 0.0169(7) -0.0011(7)
N2 0.0377(9) 0.0370(10) 0.0333(10) -0.0001(8) 0.0042(7) 0.0005(8)
O2 0.0409(9) 0.0549(12) 0.0598(12) -0.0282(10) 0.0051(8) 0.0096(8)
O6 0.0471(11) 0.0607(14) 0.0900(17) -0.0368(13) 0.0081(11) -0.0174(10)
N3 0.0441(10) 0.0362(10) 0.0334(10) 0.0015(8) 0.0025(8) -0.0036(8)
N4 0.0490(11) 0.0341(10) 0.0370(11) 0.0045(8) 0.0009(9) -0.0040(9)
N5 0.0428(10) 0.0347(10) 0.0387(11) 0.0042(8) 0.0078(8) -0.0020(8)
N1 0.0407(10) 0.0343(10) 0.0552(13) -0.0139(9) 0.0148(9) -0.0086(8)
C6 0.0217(7) 0.0313(10) 0.0286(9) -0.0037(7) 0.0048(7) -0.0023(7)
C5 0.0192(7) 0.0302(9) 0.0300(9) -0.0014(7) 0.0059(6) -0.0031(7)
C1 0.0196(7) 0.0316(10) 0.0293(9) -0.0024(7) 0.0050(6) -0.0001(7)
C8 0.0194(7) 0.0336(10) 0.0345(10) -0.0017(8) 0.0053(7) -0.0022(7)
C4 0.0226(8) 0.0318(10) 0.0372(11) -0.0025(8) 0.0105(7) -0.0005(7)
C2 0.0210(7) 0.0322(10) 0.0348(10) -0.0024(8) 0.0047(7) -0.0041(7)
C7 0.0233(8) 0.0400(11) 0.0289(10) -0.0021(8) 0.0058(7) 0.0051(8)
O5 0.0558(12) 0.0511(13) 0.112(2) -0.0400(13) 0.0195(13) 0.0041(10)
C3 0.0272(8) 0.0268(9) 0.0370(11) -0.0060(8) 0.0087(8) -0.0042(7)
C9 0.0360(10) 0.0408(13) 0.0356(12) 0.0048(9) 0.0043(9) -0.0001(9)
C18 0.0427(12) 0.0344(12) 0.0426(13) 0.0062(10) -0.0035(10) 0.0064(10)
C13 0.0460(13) 0.0337(11) 0.0386(12) 0.0064(9) -0.0048(10) 0.0042(10)
C21 0.0674(17) 0.0405(14) 0.0341(12) -0.0005(10) 0.0128(11) -0.0141(12)
C11 0.0512(14) 0.0476(15) 0.0424(14) -0.0039(11) 0.0164(11) 0.0045(12)
C22 0.0547(14) 0.0359(12) 0.0424(13) -0.0059(10) 0.0165(11) -0.0113(11)
C14 0.0526(15) 0.0451(16) 0.0575(18) -0.0026(13) -0.0052(13) -0.0024(12)
C12 0.0517(14) 0.0422(14) 0.0417(13) 0.0114(11) 0.0013(11) -0.0006(11)
C20 0.0486(13) 0.0390(13) 0.0428(13) 0.0079(10) 0.0098(11) 0.0030(10)
C19 0.0512(14) 0.0383(13) 0.0507(16) 0.0072(11) -0.0117(12) 0.0007(11)
C10 0.0601(16) 0.0465(15) 0.0383(13) -0.0026(11) 0.0180(12) -0.0021(12)
C17 0.0425(14) 0.0583(19) 0.0648(19) 0.0111(15) 0.0045(13) 0.0096(13)
C15 0.067(2) 0.068(2) 0.0559(19) -0.0184(16) 0.0001(16) 0.0105(17)
C16 0.0605(19) 0.082(3) 0.0543(19) -0.0041(17) 0.0092(15) 0.0228(18)

loop_
_atom_type_symbol
_atom_type_description
_atom_type_scat_dispersion_real
_atom_type_scat_dispersion_imag
_atom_type_scat_source
C C 0.0033 0.0016 'International Tables Vol C Tables 4.2.6.8 and 6.1.1.4'
H H 0.0000 0.0000 'International Tables Vol C Tables 4.2.6.8 and 6.1.1.4'
Cd Cd -0.8075 1.2024 'International Tables Vol C Tables 4.2.6.8 and 6.1.1.4'
N N 0.0061 0.0033 'International Tables Vol C Tables 4.2.6.8 and 6.1.1.4'
O O 0.0106 0.0060 'International Tables Vol C Tables 4.2.6.8 and 6.1.1.4'

loop_
_geom_angle_atom_site_label_1
_geom_angle_atom_site_label_2
_geom_angle_atom_site_label_3
_geom_angle
_geom_angle_site_symmetry_1
_geom_angle_site_symmetry_3
O4 Cd1 C8 27.08(6) 1_655 1_655
O3 Cd1 O4 54.31(5) 1_655 1_655
O3 Cd1 C8 27.23(6) 1_655 1_655
O1 Cd1 O4 141.46(6) . 1_655
O1 Cd1 O3 87.47(6) . 1_655
O1 Cd1 O2 129.15(6) . 3_656
O1 Cd1 C8 114.57(6) . 1_655
N2 Cd1 O4 89.41(7) . 1_655
N2 Cd1 O3 97.11(7) . 1_655
N2 Cd1 O1 90.89(7) . .
N2 Cd1 O2 87.22(8) . 3_656
N2 Cd1 N5 169.74(7) . 3_656
N2 Cd1 C8 93.47(7) . 1_655
O2 Cd1 O4 89.35(6) 3_656 1_655
O2 Cd1 O3 143.17(6) 3_656 1_655
O2 Cd1 C8 116.27(6) 3_656 1_655
N5 Cd1 O4 91.39(7) 3_656 1_655
N5 Cd1 O3 91.65(7) 3_656 1_655
N5 Cd1 O1 94.84(8) 3_656 .
N5 Cd1 O2 82.56(8) 3_656 3_656
N5 Cd1 C8 91.88(7) 3_656 1_655
C8 O4 Cd1 90.22(12) . 1_455
C8 O3 Cd1 92.08(13) . 1_455
C7 O1 Cd1 107.96(15) . .
C9 N2 Cd1 125.94(17) . .
C9 N2 C11 105.4(2) . .
C11 N2 Cd1 128.52(17) . .
C7 O2 Cd1 171.4(2) . 3_656
C9 N3 C12 127.0(2) . .
C9 N3 C10 106.6(2) . .
C10 N3 C12 126.4(2) . .
C21 N4 C19 127.3(2) . .
C20 N4 C21 106.7(2) . .
C20 N4 C19 125.5(2) . .
C22 N5 Cd1 131.07(18) . 3_656
C20 N5 Cd1 122.69(18) . 3_656
C20 N5 C22 106.2(2) . .
O6 N1 C3 118.1(2) . .
O5 N1 O6 123.0(2) . .
O5 N1 C3 118.9(2) . .
C5 C6 H6 119.9 . .
C5 C6 C1 120.28(19) . .
C1 C6 H6 119.9 . .
C6 C5 C8 120.86(18) . .
C4 C5 C6 120.22(17) . .
C4 C5 C8 118.91(17) . .
C6 C1 C7 121.32(18) . .
C2 C1 C6 119.84(18) . .
C2 C1 C7 118.83(17) . .
O4 C8 Cd1 62.71(11) . 1_455
O4 C8 O3 123.39(18) . .
O4 C8 C5 119.01(18) . .
O3 C8 Cd1 60.69(10) . 1_455
O3 C8 C5 117.60(19) . .
C5 C8 Cd1 178.20(15) . 1_455
C5 C4 H4 120.9 . .
C3 C4 C5 118.23(18) . .
C3 C4 H4 120.9 . .
C1 C2 H2 120.7 . .
C3 C2 C1 118.61(17) . .
C3 C2 H2 120.7 . .
O1 C7 C1 116.6(2) . .
O2 C7 O1 124.2(2) . .
O2 C7 C1 119.22(19) . .
C4 C3 N1 118.68(19) . .
C2 C3 N1 118.51(18) . .
C2 C3 C4 122.80(19) . .
N2 C9 N3 111.8(2) . .
N2 C9 H9 124.1 . .
N3 C9 H9 124.1 . .
C13 C18 C19 123.3(3) . .
C13 C18 C17 118.3(3) . .
C17 C18 C19 118.4(3) . .
C18 C13 C12 122.8(2) . .
C14 C13 C18 119.1(3) . .
C14 C13 C12 117.9(3) . .
N4 C21 H21 126.6 . .
C22 C21 N4 106.8(2) . .
C22 C21 H21 126.6 . .
N2 C11 H11 125.1 . .
C10 C11 N2 109.7(2) . .
C10 C11 H11 125.1 . .
N5 C22 H22 125.5 . .
C21 C22 N5 109.0(2) . .
C21 C22 H22 125.5 . .
C13 C14 H14 119.2 . .
C15 C14 C13 121.7(3) . .
C15 C14 H14 119.2 . .
N3 C12 C13 110.4(2) . .
N3 C12 H12A 109.6 . .
N3 C12 H12B 109.6 . .
C13 C12 H12A 109.6 . .
C13 C12 H12B 109.6 . .
H12A C12 H12B 108.1 . .
N4 C20 H20 124.4 . .
N5 C20 N4 111.2(2) . .
N5 C20 H20 124.4 . .
N4 C19 C18 113.0(2) . .
N4 C19 H19A 109.0 . .
N4 C19 H19B 109.0 . .
C18 C19 H19A 109.0 . .
C18 C19 H19B 109.0 . .
H19A C19 H19B 107.8 . .
N3 C10 H10 126.7 . .
C11 C10 N3 106.5(2) . .
C11 C10 H10 126.7 . .
C18 C17 H17 119.5 . .
C16 C17 C18 120.9(3) . .
C16 C17 H17 119.5 . .
C14 C15 H15 120.3 . .
C16 C15 C14 119.3(3) . .
C16 C15 H15 120.3 . .
C17 C16 H16 119.8 . .
C15 C16 C17 120.5(3) . .
C15 C16 H16 119.8 . .

loop_
_geom_bond_atom_site_label_1
_geom_bond_atom_site_label_2
_geom_bond_distance
_geom_bond_site_symmetry_2
Cd1 O4 2.4317(16) 1_655
Cd1 O3 2.3876(16) 1_655
Cd1 O1 2.2890(16) .
Cd1 N2 2.252(2) .
Cd1 O2 2.3660(18) 3_656
Cd1 N5 2.257(2) 3_656
Cd1 C8 2.7363(18) 1_655
O4 Cd1 2.4317(16) 1_455
O4 C8 1.246(3) .
O3 Cd1 2.3876(16) 1_455
O3 C8 1.253(2) .
O1 C7 1.259(3) .
N2 C9 1.315(3) .
N2 C11 1.369(3) .
O2 Cd1 2.3660(18) 3_656
O2 C7 1.229(3) .
O6 N1 1.221(3) .
N3 C9 1.344(3) .
N3 C12 1.481(3) .
N3 C10 1.368(3) .
N4 C21 1.364(4) .
N4 C20 1.347(3) .
N4 C19 1.472(3) .
N5 Cd1 2.257(2) 3_656
N5 C22 1.369(3) .
N5 C20 1.310(3) .
N1 O5 1.216(3) .
N1 C3 1.471(3) .
C6 H6 0.9300 .
C6 C5 1.392(3) .
C6 C1 1.395(3) .
C5 C8 1.512(3) .
C5 C4 1.386(3) .
C1 C2 1.387(3) .
C1 C7 1.511(3) .
C8 Cd1 2.7363(18) 1_455
C4 H4 0.9300 .
C4 C3 1.385(3) .
C2 H2 0.9300 .
C2 C3 1.379(3) .
C9 H9 0.9300 .
C18 C13 1.395(4) .
C18 C19 1.511(4) .
C18 C17 1.397(4) .
C13 C14 1.392(4) .
C13 C12 1.493(4) .
C21 H21 0.9300 .
C21 C22 1.350(4) .
C11 H11 0.9300 .
C11 C10 1.351(4) .
C22 H22 0.9300 .
C14 H14 0.9300 .
C14 C15 1.376(5) .
C12 H12A 0.9700 .
C12 H12B 0.9700 .
C20 H20 0.9300 .
C19 H19A 0.9700 .
C19 H19B 0.9700 .
C10 H10 0.9300 .
C17 H17 0.9300 .
C17 C16 1.387(5) .
C15 H15 0.9300 .
C15 C16 1.358(5) .
C16 H16 0.9300 .

loop_
_geom_torsion_atom_site_label_1
_geom_torsion_atom_site_label_2
_geom_torsion_atom_site_label_3
_geom_torsion_atom_site_label_4
_geom_torsion
_geom_torsion_site_symmetry_1
_geom_torsion_site_symmetry_2
_geom_torsion_site_symmetry_3
_geom_torsion_site_symmetry_4
Cd1 O4 C8 O3 0.7(2) 1_455 . . .
Cd1 O4 C8 C5 -179.36(18) 1_455 . . .
Cd1 O3 C8 O4 -0.7(3) 1_455 . . .
Cd1 O3 C8 C5 179.34(17) 1_455 . . .
Cd1 O1 C7 O2 7.3(3) . . . .
Cd1 O1 C7 C1 -171.45(15) . . . .
Cd1 N2 C9 N3 175.84(15) . . . .
Cd1 N2 C11 C10 -175.72(18) . . . .
Cd1 N5 C22 C21 -178.88(18) 3_656 . . .
Cd1 N5 C20 N4 178.61(16) 3_656 . . .
N2 C11 C10 N3 -0.2(3) . . . .
O6 N1 C3 C4 163.3(2) . . . .
O6 N1 C3 C2 -15.8(4) . . . .
N4 C21 C22 N5 1.0(3) . . . .
C6 C5 C8 O4 -16.4(3) . . . .
C6 C5 C8 O3 163.5(2) . . . .
C6 C5 C4 C3 -0.9(3) . . . .
C6 C1 C2 C3 -0.8(3) . . . .
C6 C1 C7 O1 175.2(2) . . . .
C6 C1 C7 O2 -3.6(3) . . . .
C5 C6 C1 C2 0.9(3) . . . .
C5 C6 C1 C7 -177.82(19) . . . .
C5 C4 C3 N1 -178.1(2) . . . .
C5 C4 C3 C2 1.0(3) . . . .
C1 C6 C5 C8 -178.64(19) . . . .
C1 C6 C5 C4 -0.1(3) . . . .
C1 C2 C3 N1 178.9(2) . . . .
C1 C2 C3 C4 -0.2(3) . . . .
C8 C5 C4 C3 177.7(2) . . . .
C4 C5 C8 O4 165.0(2) . . . .
C4 C5 C8 O3 -15.1(3) . . . .
C2 C1 C7 O1 -3.6(3) . . . .
C2 C1 C7 O2 177.6(2) . . . .
C7 C1 C2 C3 178.0(2) . . . .
O5 N1 C3 C4 -16.3(4) . . . .
O5 N1 C3 C2 164.6(3) . . . .
C9 N2 C11 C10 0.3(3) . . . .
C9 N3 C12 C13 12.3(4) . . . .
C9 N3 C10 C11 0.0(3) . . . .
C18 C13 C14 C15 3.7(4) . . . .
C18 C13 C12 N3 -92.3(3) . . . .
C18 C17 C16 C15 2.7(5) . . . .
C13 C18 C19 N4 74.8(3) . . . .
C13 C18 C17 C16 0.7(4) . . . .
C13 C14 C15 C16 -0.3(5) . . . .
C21 N4 C20 N5 0.2(3) . . . .
C21 N4 C19 C18 -106.2(3) . . . .
C11 N2 C9 N3 -0.3(3) . . . .
C22 N5 C20 N4 0.4(3) . . . .
C14 C13 C12 N3 83.8(3) . . . .
C14 C15 C16 C17 -2.9(5) . . . .
C12 N3 C9 N2 177.4(2) . . . .
C12 N3 C10 C11 -177.2(2) . . . .
C12 C13 C14 C15 -172.5(3) . . . .
C20 N4 C21 C22 -0.8(3) . . . .
C20 N4 C19 C18 65.3(4) . . . .
C20 N5 C22 C21 -0.9(3) . . . .
C19 N4 C21 C22 172.0(2) . . . .
C19 N4 C20 N5 -172.7(2) . . . .
C19 C18 C13 C14 175.7(2) . . . .
C19 C18 C13 C12 -8.3(4) . . . .
C19 C18 C17 C16 -178.8(3) . . . .
C10 N3 C9 N2 0.2(3) . . . .
C10 N3 C12 C13 -171.0(2) . . . .
C17 C18 C13 C14 -3.8(4) . . . .
C17 C18 C13 C12 172.3(2) . . . .
C17 C18 C19 N4 -105.8(3) . . . .
